data_1522448
loop_
_publ_author_name
'Markiv, V.Ya.'
'Belyavina, N.N.'
'L'isenko, A.A.'
'Babenko, A.A.'

_publ_section_title
;
 Crystal structures of Ti Ni Ga, Ti8 Ni4 Ga6 and Ti Cu Ga
;
_journal_name_full
;
Dopovidi Akademii Nauk Ukrains'koi RSR, Seriya B: Geologichni, Khimichni ta 
Biologichni Nauki
;
_journal_page_first 35
_journal_page_last 37
_journal_volume 1983
_journal_year 1983
_chemical_formula_sum 'Ga3 Ni2 Ti4'
_space_group_IT_number 189
_symmetry_space_group_name_Hall 'P -6 -2'
_symmetry_space_group_name_H-M 'P -6 2 m'
_cell_angle_alpha 90
_cell_angle_beta 90
_cell_angle_gamma 120
_cell_formula_units_Z 2
_cell_length_a 6.99
_cell_length_b 6.99
_cell_length_c 6.24
_cell_volume 264.040
_citation_journal_id_ASTM DANND6
_cod_data_source_file Markiv_DANND6_1983_285.cif
_cod_data_source_block Ga3Ni2Ti4
_cod_original_cell_volume 264.0399
_cod_database_code 1522448

loop_
_symmetry_equiv_pos_as_xyz
x,y,z
-x+y,-x,-z
-y,x-y,z
x,y,-z
-x+y,-x,z
-y,x-y,-z
y,x,z
x-y,-y,-z
-x,-x+y,z
y,x,-z
x-y,-y,z
-x,-x+y,-z

loop_
_atom_site_label
_atom_site_type_symbol
_atom_site_fract_x
_atom_site_fract_y
_atom_site_fract_z
_atom_site_occupancy
_atom_site_U_iso_or_equiv
Ti3 Ti 0.633 0 0 1 0.0
Ga1 Ga 0.273 0 0.253 1 0.0
Ti1 Ti 0 0 0 1 0.0
Ni1 Ni 0.3333 0.6667 0.2 1 0.0
Ti2 Ti 0 0 0.5 1 0.0
Ti4 Ti 0.586 0 0.5 1 0.0
